data_7157251
loop_
_publ_author_name
'Das, Arup Jyoti'
'Borgohain, Hemi'
'Sarma, Bipul'
'Das, Sajal Kumar'

_publ_section_title
;
 Switching of regioselectivity in base-mediated diastereoselective
 annulation of 2,3-epoxy tosylates and their N-tosylaziridine analogs with
 2-mercaptobenzimidazole.
;
_journal_issue 3
_journal_name_full 'Organic &amp; biomolecular chemistry'
_journal_page_first 441
_journal_page_last 449
_journal_paper_doi 10.1039/c9ob02454a
_journal_volume 18
_journal_year 2020
_chemical_formula_sum 'C13 H16 N2 O S'
_chemical_formula_weight 248.34
_space_group_crystal_system monoclinic
_space_group_IT_number 14
_space_group_name_Hall '-P 2yn'
_space_group_name_H-M_alt 'P 1 21/n 1'
_atom_sites_solution_hydrogens geom
_audit_creation_method SHELXL-2014/7
_audit_update_record
;
2019-10-29 deposited with the CCDC.	2019-12-12 downloaded from the CCDC.
;
_cell_angle_alpha 90
_cell_angle_beta 96.662(3)
_cell_angle_gamma 90
_cell_formula_units_Z 4
_cell_length_a 6.3476(3)
_cell_length_b 13.4188(6)
_cell_length_c 15.2697(7)
_cell_measurement_reflns_used 4394
_cell_measurement_temperature 296(2)
_cell_measurement_theta_max 20.53
_cell_measurement_theta_min 2.69
_cell_volume 1291.85(10)
_computing_cell_refinement 'Bruker SAINT'
_computing_data_collection 'Bruker APEX2'
_computing_data_reduction 'Bruker SAINT'
_computing_molecular_graphics 'Bruker SHELXTL'
_computing_publication_material 'Bruker SHELXTL'
_computing_structure_refinement 'SHELXL-2014/7 (Sheldrick, 2014)'
_computing_structure_solution 'SHELXS-97 (Sheldrick 2008)'
_diffrn_ambient_temperature 296(2)
_diffrn_measured_fraction_theta_full 1.000
_diffrn_measured_fraction_theta_max 0.994
_diffrn_measurement_device_type 'Bruker APEX-II CCD'
_diffrn_measurement_method '\f and \w scans'
_diffrn_radiation_type MoK\a
_diffrn_radiation_wavelength 0.71073
_diffrn_reflns_av_R_equivalents 0.0770
_diffrn_reflns_av_unetI/netI 0.0448
_diffrn_reflns_Laue_measured_fraction_full 1.000
_diffrn_reflns_Laue_measured_fraction_max 0.994
_diffrn_reflns_limit_h_max 8
_diffrn_reflns_limit_h_min -8
_diffrn_reflns_limit_k_max 17
_diffrn_reflns_limit_k_min -18
_diffrn_reflns_limit_l_max 20
_diffrn_reflns_limit_l_min -20
_diffrn_reflns_number 32562
_diffrn_reflns_point_group_measured_fraction_full 1.000
_diffrn_reflns_point_group_measured_fraction_max 0.994
_diffrn_reflns_theta_full 25.000
_diffrn_reflns_theta_max 28.666
_diffrn_reflns_theta_min 2.026
_exptl_absorpt_coefficient_mu 0.236
_exptl_absorpt_correction_T_max 0.973
_exptl_absorpt_correction_T_min 0.951
_exptl_absorpt_correction_type multi-scan
_exptl_absorpt_process_details SADABS
_exptl_crystal_colour colourless
_exptl_crystal_density_diffrn 1.277
_exptl_crystal_description block
_exptl_crystal_F_000 528
_exptl_crystal_recrystallization_method 'Re-crystallisation from solvent: Ehtylacetate'
_exptl_crystal_size_max 0.270
_exptl_crystal_size_mid 0.170
_exptl_crystal_size_min 0.120
_refine_diff_density_max 0.227
_refine_diff_density_min -0.279
_refine_diff_density_rms 0.043
_refine_ls_extinction_method none
_refine_ls_goodness_of_fit_ref 0.909
_refine_ls_hydrogen_treatment constr
_refine_ls_matrix_type full
_refine_ls_number_parameters 156
_refine_ls_number_reflns 3304
_refine_ls_number_restraints 0
_refine_ls_restrained_S_all 0.909
_refine_ls_R_factor_all 0.0794
_refine_ls_R_factor_gt 0.0490
_refine_ls_shift/su_max 0.000
_refine_ls_shift/su_mean 0.000
_refine_ls_structure_factor_coef Fsqd
_refine_ls_weighting_details 'w=1/[\s^2^(Fo^2^)+(0.1000P)^2^+0.4397P] where P=(Fo^2^+2Fc^2^)/3'
_refine_ls_weighting_scheme calc
_refine_ls_wR_factor_gt 0.1400
_refine_ls_wR_factor_ref 0.1660
_reflns_Friedel_coverage 0.000
_reflns_number_gt 2238
_reflns_number_total 3304
_reflns_threshold_expression 'I > 2\s(I)'
_cod_data_source_file c9ob02454a2.cif
_cod_data_source_block SKD_AD_328_1_0m
_cod_depositor_comments 'Adding full bibliography for 7157250--7157253.cif.'
_cod_original_sg_symbol_H-M 'P 21/n'
_cod_database_code 7157251
_shelx_shelxl_version_number 2014/7
_shelx_space_group_comment
;
The symmetry employed for this shelxl refinement is uniquely defined
by the following loop, which should always be used as a source of
symmetry information in preference to the above space-group names.
They are only intended as comments.
;
_shelx_estimated_absorpt_t_min 0.939
_shelx_estimated_absorpt_t_max 0.972
_exptl_absorpt_special_details SADABS

loop_
_space_group_symop_operation_xyz
'x, y, z'
'-x+1/2, y+1/2, -z+1/2'
'-x, -y, -z'
'x-1/2, -y-1/2, z-1/2'

loop_
_atom_site_label
_atom_site_type_symbol
_atom_site_fract_x
_atom_site_fract_y
_atom_site_fract_z
_atom_site_U_iso_or_equiv
_atom_site_adp_type
_atom_site_occupancy
_atom_site_site_symmetry_order
_atom_site_calc_flag
_atom_site_refinement_flags_posn
_atom_site_refinement_flags_adp
S1 S -0.01135(9) 0.51788(5) 0.89251(4) 0.0542(2) Uani 1 1 d . .
C2 C 0.0081(3) 0.63349(14) 0.66038(13) 0.0418(4) Uani 1 1 d . .
C3 C -0.1827(3) 0.67028(15) 0.68484(15) 0.0446(5) Uani 1 1 d . .
C1 C 0.0842(4) 0.66014(18) 0.58167(15) 0.0553(6) Uani 1 1 d . .
H1 H 0.2110 0.6349 0.5660 0.066 Uiso 1 1 calc R U
C4 C -0.3035(4) 0.73651(18) 0.62920(19) 0.0640(7) Uani 1 1 d . .
H4 H -0.4313 0.7617 0.6439 0.077 Uiso 1 1 calc R U
C6 C -0.0376(5) 0.7257(2) 0.52823(17) 0.0684(7) Uani 1 1 d . .
H6 H 0.0083 0.7452 0.4751 0.082 Uiso 1 1 calc R U
C5 C -0.2263(5) 0.7635(2) 0.55118(19) 0.0727(8) Uani 1 1 d . .
H5 H -0.3033 0.8082 0.5134 0.087 Uiso 1 1 calc R U
N1 N -0.2142(3) 0.63373(13) 0.76793(12) 0.0457(4) Uani 1 1 d . .
N2 N 0.0922(2) 0.57359(12) 0.72984(10) 0.0386(4) Uani 1 1 d . .
C10 C 0.2867(3) 0.51422(14) 0.73378(14) 0.0401(4) Uani 1 1 d . .
H10 H 0.3865 0.5500 0.7008 0.048 Uiso 1 1 calc R U
C7 C -0.0467(3) 0.57750(14) 0.79114(13) 0.0390(4) Uani 1 1 d . .
C9 C 0.3860(3) 0.50717(16) 0.82972(14) 0.0441(5) Uani 1 1 d . .
H9 H 0.5162 0.4677 0.8313 0.053 Uiso 1 1 calc R U
C11 C 0.2362(4) 0.41404(16) 0.68734(17) 0.0558(6) Uani 1 1 d . .
H11A H 0.1402 0.3772 0.7204 0.067 Uiso 1 1 calc R U
H11B H 0.1622 0.4272 0.6293 0.067 Uiso 1 1 calc R U
C8 C 0.2425(4) 0.45732(18) 0.88950(16) 0.0531(6) Uani 1 1 d . .
H8A H 0.3155 0.4553 0.9489 0.064 Uiso 1 1 calc R U
H8B H 0.2178 0.3890 0.8701 0.064 Uiso 1 1 calc R U
C12 C 0.4238(5) 0.3495(2) 0.6770(2) 0.0866(10) Uani 1 1 d . .
H12A H 0.4973 0.3354 0.7350 0.104 Uiso 1 1 calc R U
H12B H 0.3738 0.2866 0.6511 0.104 Uiso 1 1 calc R U
C13 C 0.5777(6) 0.3939(3) 0.6213(3) 0.1313(18) Uani 1 1 d . .
H13A H 0.5029 0.4176 0.5671 0.197 Uiso 1 1 calc R U
H13B H 0.6788 0.3443 0.6088 0.197 Uiso 1 1 calc R U
H13C H 0.6503 0.4485 0.6523 0.197 Uiso 1 1 calc R U
O1 O 0.4408(2) 0.60251(12) 0.86445(11) 0.0553(4) Uani 1 1 d . .
H1A H 0.5326 0.6270 0.8375 0.083 Uiso 1 1 calc R U

loop_
_atom_site_aniso_label
_atom_site_aniso_U_11
_atom_site_aniso_U_22
_atom_site_aniso_U_33
_atom_site_aniso_U_23
_atom_site_aniso_U_13
_atom_site_aniso_U_12
S1 0.0433(3) 0.0758(4) 0.0452(3) 0.0146(3) 0.0130(2) -0.0011(3)
C2 0.0476(11) 0.0391(10) 0.0382(10) 0.0002(8) 0.0031(8) -0.0022(8)
C3 0.0447(11) 0.0392(10) 0.0490(12) -0.0018(9) 0.0010(9) -0.0012(8)
C1 0.0698(15) 0.0553(13) 0.0416(12) 0.0029(10) 0.0102(11) -0.0023(11)
C4 0.0619(15) 0.0506(13) 0.0762(18) 0.0010(12) -0.0067(13) 0.0141(11)
C6 0.100(2) 0.0589(15) 0.0452(14) 0.0109(12) 0.0031(13) -0.0040(14)
C5 0.099(2) 0.0540(14) 0.0595(16) 0.0100(12) -0.0138(15) 0.0101(14)
N1 0.0352(8) 0.0500(10) 0.0528(11) -0.0009(8) 0.0091(7) -0.0004(7)
N2 0.0367(8) 0.0430(9) 0.0368(8) 0.0019(7) 0.0083(6) 0.0017(7)
C10 0.0371(9) 0.0408(10) 0.0437(11) -0.0024(8) 0.0103(8) 0.0018(8)
C7 0.0352(9) 0.0409(10) 0.0417(10) -0.0004(8) 0.0083(8) -0.0041(8)
C9 0.0348(9) 0.0505(11) 0.0472(12) -0.0035(9) 0.0051(8) 0.0021(8)
C11 0.0656(14) 0.0469(12) 0.0544(14) -0.0095(10) 0.0044(11) -0.0001(11)
C8 0.0474(12) 0.0621(14) 0.0492(13) 0.0111(11) 0.0027(10) 0.0035(10)
C12 0.098(2) 0.0701(18) 0.085(2) -0.0311(16) -0.0207(18) 0.0359(17)
C13 0.084(2) 0.129(3) 0.190(5) -0.076(3) 0.052(3) 0.005(2)
O1 0.0439(8) 0.0661(10) 0.0581(10) -0.0219(8) 0.0154(7) -0.0119(7)

loop_
_atom_type_symbol
_atom_type_description
_atom_type_scat_dispersion_real
_atom_type_scat_dispersion_imag
_atom_type_scat_source
C C 0.0033 0.0016 'International Tables Vol C Tables 4.2.6.8 and 6.1.1.4'
H H 0.0000 0.0000 'International Tables Vol C Tables 4.2.6.8 and 6.1.1.4'
N N 0.0061 0.0033 'International Tables Vol C Tables 4.2.6.8 and 6.1.1.4'
O O 0.0106 0.0060 'International Tables Vol C Tables 4.2.6.8 and 6.1.1.4'
S S 0.1246 0.1234 'International Tables Vol C Tables 4.2.6.8 and 6.1.1.4'

loop_
_geom_angle_atom_site_label_1
_geom_angle_atom_site_label_2
_geom_angle_atom_site_label_3
_geom_angle
C7 S1 C8 102.01(10)
N2 C2 C1 131.9(2)
N2 C2 C3 105.58(17)
C1 C2 C3 122.5(2)
C4 C3 N1 130.6(2)
C4 C3 C2 119.6(2)
N1 C3 C2 109.80(18)
C6 C1 C2 116.7(2)
C6 C1 H1 121.7
C2 C1 H1 121.7
C5 C4 C3 117.7(2)
C5 C4 H4 121.1
C3 C4 H4 121.1
C1 C6 C5 121.9(3)
C1 C6 H6 119.1
C5 C6 H6 119.1
C6 C5 C4 121.6(2)
C6 C5 H5 119.2
C4 C5 H5 119.2
C7 N1 C3 104.43(16)
C7 N2 C2 106.34(16)
C7 N2 C10 127.15(16)
C2 N2 C10 126.45(16)
N2 C10 C9 108.95(15)
N2 C10 C11 109.10(17)
C9 C10 C11 115.39(18)
N2 C10 H10 107.7
C9 C10 H10 107.7
C11 C10 H10 107.7
N1 C7 N2 113.86(17)
N1 C7 S1 121.40(15)
N2 C7 S1 124.72(15)
O1 C9 C8 108.19(18)
O1 C9 C10 111.08(18)
C8 C9 C10 113.22(17)
O1 C9 H9 108.1
C8 C9 H9 108.1
C10 C9 H9 108.1
C12 C11 C10 115.4(2)
C12 C11 H11A 108.4
C10 C11 H11A 108.4
C12 C11 H11B 108.4
C10 C11 H11B 108.4
H11A C11 H11B 107.5
C9 C8 S1 114.55(15)
C9 C8 H8A 108.6
S1 C8 H8A 108.6
C9 C8 H8B 108.6
S1 C8 H8B 108.6
H8A C8 H8B 107.6
C13 C12 C11 114.3(3)
C13 C12 H12A 108.7
C11 C12 H12A 108.7
C13 C12 H12B 108.7
C11 C12 H12B 108.7
H12A C12 H12B 107.6
C12 C13 H13A 109.5
C12 C13 H13B 109.5
H13A C13 H13B 109.5
C12 C13 H13C 109.5
H13A C13 H13C 109.5
H13B C13 H13C 109.5
C9 O1 H1A 109.5

loop_
_geom_bond_atom_site_label_1
_geom_bond_atom_site_label_2
_geom_bond_distance
S1 C7 1.734(2)
S1 C8 1.810(2)
C2 N2 1.387(3)
C2 C1 1.393(3)
C2 C3 1.398(3)
C3 C4 1.396(3)
C3 N1 1.396(3)
C1 C6 1.375(4)
C1 H1 0.9300
C4 C5 1.388(4)
C4 H4 0.9300
C6 C5 1.383(4)
C6 H6 0.9300
C5 H5 0.9300
N1 C7 1.318(3)
N2 C7 1.360(2)
N2 C10 1.465(2)
C10 C9 1.529(3)
C10 C11 1.536(3)
C10 H10 0.9800
C9 O1 1.413(3)
C9 C8 1.518(3)
C9 H9 0.9800
C11 C12 1.495(4)
C11 H11A 0.9700
C11 H11B 0.9700
C8 H8A 0.9700
C8 H8B 0.9700
C12 C13 1.491(5)
C12 H12A 0.9700
C12 H12B 0.9700
C13 H13A 0.9600
C13 H13B 0.9600
C13 H13C 0.9600
O1 H1A 0.8200
